data_4002509
loop_
_publ_author_name
'Kim, S.Y.'
'Oh, J.-M.'
'Park, J.-C.'
'Byeon, S.H.'

_publ_section_title
;
 Structure of new layered oxides M(II)0.5 La Ti O4 (M = Co, Cu and Zn)
 synthesized by the ion-exchange reaction
;
_journal_name_full 'Chemistry of Materials (1,1989-)'
_journal_page_first 1643
_journal_page_last 1648
_journal_volume 14
_journal_year 2002
_chemical_formula_sum 'Cu0.5 La O4 Ti'
_chemical_name_systematic 'Cu0.5 La Ti O4'
_space_group_IT_number 129
_symmetry_space_group_name_Hall 'P 4ab 2ab -1ab'
_symmetry_space_group_name_H-M 'P 4/n m m :1'
_cell_angle_alpha 90
_cell_angle_beta 90
_cell_angle_gamma 90
_cell_formula_units_Z 2
_cell_length_a 3.73606
_cell_length_b 3.73606
_cell_length_c 12.0736
_cell_volume 168.525
_citation_journal_id_ASTM CMATEX
_cod_data_source_file Kim_CMATEX_2002_228.cif
_cod_data_source_block Cu0.5La1O4Ti1
_cod_original_sg_symbol_Hall '-P 4a 2a (x-1/4,y+1/4,z)'
_cod_original_formula_sum 'Cu0.5 La1 O4 Ti1'
_cod_database_code 4002509

loop_
_symmetry_equiv_pos_as_xyz
x,y,z
-y+1/2,x+1/2,z
-x,-y,z
y+1/2,-x+1/2,z
x+1/2,-y+1/2,-z
y,x,-z
-x+1/2,y+1/2,-z
-y,-x,-z
-x+1/2,-y+1/2,-z
y,-x,-z
x+1/2,y+1/2,-z
-y,x,-z
-x,y,z
-y+1/2,-x+1/2,z
x,-y,z
y+1/2,x+1/2,z

loop_
_atom_site_label
_atom_site_type_symbol
_atom_site_fract_x
_atom_site_fract_y
_atom_site_fract_z
_atom_site_occupancy
_atom_site_U_iso_or_equiv
La1 La+3 0 0.5 0.3791 1 0.0
O3 O-2 0 0.5 0.9537 1 0.0
Cu1 Cu+2 0 0 0 0.5 0.0
O2 O-2 0 0.5 0.5868 1 0.0
O1 O-2 0 0 0.2383 1 0.0
Ti1 Ti+4 0 0.5 0.8017 1 0.0
